data_7250456
loop_
_publ_author_name
'Buils, Jordi'
'Terr\'on, Angel'
'Barcel\'o-Oliver, Miquel'
'Fiol, Juan Jes\'us'
'Garc\'ia-Raso, Angel'
'Gomila, Rosa M.'
'Frontera, Antonio'

_publ_section_title
;
 Synthesis, X-ray characterization, and DFT calculations of
 gold--nucleobase complexes: on the importance of regium bonds and
 anion--\p interactions
;
_journal_issue 24
_journal_name_full CrystEngComm
_journal_page_first 4081
_journal_page_last 4089
_journal_paper_doi 10.1039/D5CE00363F
_journal_volume 27
_journal_year 2025
_chemical_formula_moiety 'Au Cl4, Cl, 2(C10 H18 N3 O)'
_chemical_formula_sum 'C20 H36 Au Cl5 N6 O2'
_chemical_formula_weight 766.76
_space_group_crystal_system triclinic
_space_group_IT_number 2
_space_group_name_Hall '-P 1'
_space_group_name_H-M_alt 'P -1'
_atom_sites_solution_hydrogens geom
_atom_sites_solution_primary dual
_audit_creation_date 2025-05-02
_audit_creation_method
;
Olex2 1.5
(compiled 2025.04.05 svn.rf049d14d for OlexSys, GUI svn.r7224)
;
_audit_update_record
;
2025-05-26 deposited with the CCDC.	2025-05-28 downloaded from the CCDC.
;
_cell_angle_alpha 84.708(6)
_cell_angle_beta 86.889(6)
_cell_angle_gamma 72.364(5)
_cell_formula_units_Z 2
_cell_length_a 6.8686(9)
_cell_length_b 10.7183(14)
_cell_length_c 20.600(3)
_cell_measurement_reflns_used 9507
_cell_measurement_temperature 100.00
_cell_measurement_theta_max 68.32
_cell_measurement_theta_min 4.31
_cell_volume 1438.6(3)
_computing_cell_refinement 'SAINT V8.40A (Bruker, 2019)'
_computing_data_collection 'Bruker Apex3, 2016'
_computing_data_reduction 'SAINT v8.40A (Bruker, 2019)'
_computing_molecular_graphics 'Olex2 1.5 (Dolomanov et al., 2009)'
_computing_publication_material 'Olex2 1.5 (Dolomanov et al., 2009)'
_computing_structure_refinement 'SHELXL 2019/3 (Sheldrick, 2015)'
_computing_structure_solution 'SHELXT 2014/5 (Sheldrick, 2014)'
_diffrn_ambient_temperature 100.00
_diffrn_measured_fraction_theta_full 0.988
_diffrn_measured_fraction_theta_max 0.979
_diffrn_measurement_device_type 'Bruker D8 Venture'
_diffrn_measurement_method '\f and \w scans'
_diffrn_radiation_monochromator multilayer
_diffrn_radiation_type CuK\a
_diffrn_radiation_wavelength 1.54178
_diffrn_reflns_av_R_equivalents 0.0778
_diffrn_reflns_av_unetI/netI 0.0267
_diffrn_reflns_Laue_measured_fraction_full 0.988
_diffrn_reflns_Laue_measured_fraction_max 0.979
_diffrn_reflns_limit_h_max 7
_diffrn_reflns_limit_h_min -8
_diffrn_reflns_limit_k_max 12
_diffrn_reflns_limit_k_min -12
_diffrn_reflns_limit_l_max 24
_diffrn_reflns_limit_l_min -24
_diffrn_reflns_number 78914
_diffrn_reflns_point_group_measured_fraction_full 0.988
_diffrn_reflns_point_group_measured_fraction_max 0.979
_diffrn_reflns_theta_full 67.679
_diffrn_reflns_theta_max 68.670
_diffrn_reflns_theta_min 4.312
_diffrn_source 'high brilliance microfocus sealed tube'
_diffrn_source_current 1.2
_diffrn_source_power 0.06
_diffrn_source_voltage 50.0
_diffrn_standards_number 0
_exptl_absorpt_coefficient_mu 14.120
_exptl_absorpt_correction_T_max 0.7298
_exptl_absorpt_correction_T_min 0.3307
_exptl_absorpt_correction_type multi-scan
_exptl_absorpt_process_details
;
SADABS-2016/2 (Bruker,2016/2) was used for absorption correction.
wR2(int) was 0.1727 before and 0.1284 after correction.
The Ratio of minimum to maximum transmission is 0.4531.
The \l/2 correction factor is Not present.
;
_exptl_crystal_colour yellow
_exptl_crystal_density_diffrn 1.770
_exptl_crystal_description plate
_exptl_crystal_F_000 756
_exptl_crystal_size_max 0.28
_exptl_crystal_size_mid 0.08
_exptl_crystal_size_min 0.05
_refine_diff_density_max 7.536
_refine_diff_density_min -4.023
_refine_diff_density_rms 0.355
_refine_ls_extinction_method none
_refine_ls_goodness_of_fit_ref 1.176
_refine_ls_hydrogen_treatment constr
_refine_ls_matrix_type full
_refine_ls_number_parameters 354
_refine_ls_number_reflns 5198
_refine_ls_number_restraints 273
_refine_ls_restrained_S_all 1.147
_refine_ls_R_factor_all 0.1102
_refine_ls_R_factor_gt 0.1083
_refine_ls_shift/su_max 0.001
_refine_ls_shift/su_mean 0.000
_refine_ls_structure_factor_coef Fsqd
_refine_ls_weighting_details 'w=1/[\s^2^(Fo^2^)+(0.1054P)^2^+69.6708P] where P=(Fo^2^+2Fc^2^)/3'
_refine_ls_weighting_scheme calc
_refine_ls_wR_factor_gt 0.2842
_refine_ls_wR_factor_ref 0.2851
_reflns_Friedel_coverage 0.000
_reflns_number_gt 5008
_reflns_number_total 5198
_reflns_threshold_expression 'I > 2\s(I)'
_cod_data_source_file d5ce00363f2.cif
_cod_data_source_block 1_a_CCDC1
_cod_depositor_comments 'Adding full bibliography for 7250455--7250456.cif.'
_cod_database_code 7250456
_shelx_shelxl_version_number 2019/3
_shelx_space_group_comment
;
The symmetry employed for this shelxl refinement is uniquely defined
by the following loop, which should always be used as a source of
symmetry information in preference to the above space-group names.
They are only intended as comments.
;
_shelx_estimated_absorpt_t_max 0.539
_shelx_estimated_absorpt_t_min 0.110
_olex2_refinement_description
;
1. Fixed Uiso
 At 1.2 times of:
  All C(H) groups, All C(H,H) groups, All C(H,H,H,H) groups, All N(H,H) groups
 At 1.5 times of:
  All C(H,H,H) groups, All N(H) groups
2. Restrained distances
 C9A-C10A = C11A-C12A
 1.5 with sigma of 0.02
 C10A-C11A
 1.5 with sigma of 0.02
 C7-C8A = C9A-C10A = C11A-C12A
 1.5 with sigma of 0.02
 C7-C8 = C9-C10 = C11-C12
 1.5 with sigma of 0.02
 C10A-C12A
 2.5 with sigma of 0.04
 C11A-C9A
 2.5 with sigma of 0.04
3. Rigid bond restraints
 C11A, C12A
 with sigma for 1-2 distances of 0.01 and sigma for 1-3 distances of 0.01
4. Uiso/Uaniso restraints and constraints
C12A \\sim C11A \\sim C10A \\sim C11 \\sim C12 \\sim C10 \\sim C9A \\sim C9
\\sim C8A \\sim C8 \\sim C7: within 2A with sigma of 0.04 and sigma for
terminal atoms of 0.08 within 2A
Uanis(C10A) \\sim Ueq, Uanis(C9A) \\sim Ueq, Uanis(C8A) \\sim Ueq, Uanis(C9)
\\sim Ueq, Uanis(C12) \\sim Ueq, Uanis(C11) \\sim Ueq, Uanis(C10) \\sim Ueq,
Uanis(C8) \\sim Ueq: with sigma of 0.1 and sigma for terminal atoms of 0.2
Uanis(C11A) \\sim Ueq, Uanis(C12A) \\sim Ueq: with sigma of 0.01 and sigma for
terminal atoms of 0.2
Uanis(C8') \\sim Ueq: with sigma of 0.01 and sigma for terminal atoms of 0.02
Uanis(C9A) \\sim Ueq: with sigma of 0.01 and sigma for terminal atoms of 0.2
Uanis(C8A) \\sim Ueq: with sigma of 0.01 and sigma for terminal atoms of 0.02
5. Rigid body (RIGU) restrains
 N1', C7', C8', C9'
 with sigma for 1-2 distances of 0.001 and sigma for 1-3 distances of 0.002
 C12A, C11A, C10A, C9A, C8A, C7
 with sigma for 1-2 distances of 0.01 and sigma for 1-3 distances of 0.02
 C12, C11, C10, C9, C8, C7
 with sigma for 1-2 distances of 0.01 and sigma for 1-3 distances of 0.02
6. Others
 Fixed Sof: H7BC(0.75) H7BD(0.75) H7AA(0.25) H7AB(0.25) C8(0.75) H8A(0.75)
 H8B(0.75) C9(0.75) H9A(0.75) H9B(0.75) C10(0.75) H10A(0.75) H10B(0.75)
 C11(0.75) H11A(0.75) H11B(0.75) C12(0.75) H12A(0.75) H12B(0.75) H12C(0.75)
 C9A(0.25) H9AA(0.25) H9AB(0.25) C8A(0.25) H8AA(0.25) H8AB(0.25) C10A(0.25)
 H10C(0.25) H10D(0.25) C11A(0.25) H11C(0.25) H11D(0.25) C12A(0.25) H12D(0.25)
 H12E(0.25) H12F(0.25)
7.a Secondary CH2 refined with riding coordinates:
 C7'(H7'A,H7'B), C8'(H8'A,H8'B), C9'(H9'A,H9'B), C10'(H10E,H10F), C11'(H11E,
 H11F), C7(H7BC,H7BD), C7(H7AA,H7AB), C8(H8A,H8B), C9(H9A,H9B), C10(H10A,H10B),
 C11(H11A,H11B), C9A(H9AA,H9AB), C8A(H8AA,H8AB), C10A(H10C,H10D), C11A(H11C,
 H11D)
7.b Me refined with riding coordinates:
 C12A(H12D,H12E,H12F)
7.c Aromatic/amide H refined with riding coordinates:
 N3'(H3'), C5'(H5'), C6'(H6'), N3(H3), C5(H5), C6(H6)
7.d X=CH2 refined with riding coordinates:
 N4'(H4'A,H4'B), N4(H00A,H00B)
7.e Idealised Me refined as rotating group:
 C12'(H12G,H12H,H12I), C12(H12A,H12B,H12C)
;
_olex2_submission_special_instructions 'No special instructions were received'

loop_
_space_group_symop_operation_xyz
'x, y, z'
'-x, -y, -z'

loop_
_atom_site_label
_atom_site_type_symbol
_atom_site_fract_x
_atom_site_fract_y
_atom_site_fract_z
_atom_site_U_iso_or_equiv
_atom_site_adp_type
_atom_site_occupancy
_atom_site_site_symmetry_order
_atom_site_calc_flag
_atom_site_refinement_flags_posn
_atom_site_refinement_flags_adp
_atom_site_refinement_flags_occupancy
_atom_site_disorder_assembly
_atom_site_disorder_group
Au1 Au 0.09032(11) 0.54331(7) 0.30313(4) 0.0414(3) Uani 1 1 d . . . . .
Cl1 Cl 0.0545(7) 0.4951(4) 0.4128(2) 0.0451(10) Uani 1 1 d . . . . .
Cl2 Cl -0.0192(7) 0.7624(4) 0.3159(2) 0.0448(10) Uani 1 1 d . . . . .
Cl3 Cl 0.1227(10) 0.5879(6) 0.1925(3) 0.0633(14) Uani 1 1 d . . . . .
Cl4 Cl 0.1995(7) 0.3248(4) 0.2893(3) 0.0499(11) Uani 1 1 d . . . . .
Cl5 Cl 0.5664(6) 0.2596(4) 0.5392(2) 0.0350(9) Uani 1 1 d . . . . .
O2' O 0.814(3) 0.1673(14) 0.2503(8) 0.059(4) Uani 1 1 d . . . . .
N1' N 0.737(3) 0.3884(17) 0.2201(9) 0.053(4) Uani 1 1 d . . . . .
N3' N 0.680(2) 0.3097(15) 0.3258(8) 0.042(4) Uani 1 1 d . . . . .
H3' H 0.674380 0.243784 0.353882 0.063 Uiso 1 1 calc R U . . .
N4' N 0.567(2) 0.4466(13) 0.4086(8) 0.041(4) Uani 1 1 d . . . . .
H4'A H 0.571971 0.378304 0.436421 0.049 Uiso 1 1 calc R U . . .
H4'B H 0.526654 0.526256 0.422105 0.049 Uiso 1 1 calc R U . . .
C2' C 0.751(4) 0.278(2) 0.2645(11) 0.056(5) Uani 1 1 d . . . . .
C4' C 0.618(3) 0.4302(16) 0.3487(10) 0.038(4) Uani 1 1 d . . . . .
C5' C 0.609(3) 0.5394(17) 0.3012(10) 0.045(5) Uani 1 1 d . . . . .
H5' H 0.567923 0.627342 0.313111 0.054 Uiso 1 1 calc R U . . .
C6' C 0.662(3) 0.511(2) 0.2402(10) 0.045(4) Uani 1 1 d . . . . .
H6' H 0.646910 0.582568 0.208082 0.054 Uiso 1 1 calc R U . . .
C7' C 0.823(4) 0.364(3) 0.1521(12) 0.068(6) Uani 1 1 d . . . . .
H7'A H 0.920420 0.275061 0.151059 0.081 Uiso 1 1 calc R U . . .
H7'B H 0.894872 0.429172 0.136446 0.081 Uiso 1 1 calc R U . . .
C8' C 0.629(4) 0.380(3) 0.1070(13) 0.066(5) Uani 1 1 d . U . . .
H8'A H 0.533234 0.469278 0.111032 0.079 Uiso 1 1 calc R U . . .
H8'B H 0.679312 0.376170 0.061044 0.079 Uiso 1 1 calc R U . . .
C9' C 0.527(4) 0.299(3) 0.1175(15) 0.081(7) Uani 1 1 d . . . . .
H9'A H 0.474297 0.302733 0.163205 0.097 Uiso 1 1 calc R U . . .
H9'B H 0.620146 0.209692 0.112851 0.097 Uiso 1 1 calc R U . . .
C10' C 0.335(6) 0.322(5) 0.070(2) 0.136(17) Uani 1 1 d . . . . .
H10E H 0.246350 0.269722 0.089343 0.163 Uiso 1 1 calc R U . . .
H10F H 0.252528 0.416058 0.068722 0.163 Uiso 1 1 calc R U . . .
C11' C 0.395(9) 0.288(5) 0.0061(19) 0.142(18) Uani 1 1 d . . . . .
H11E H 0.481730 0.195263 0.007306 0.170 Uiso 1 1 calc R U . . .
H11F H 0.475712 0.343896 -0.014339 0.170 Uiso 1 1 calc R U . . .
C12' C 0.206(8) 0.305(6) -0.035(2) 0.16(2) Uani 1 1 d . . . . .
H12G H 0.249783 0.276604 -0.078419 0.235 Uiso 1 1 calc R U . . .
H12H H 0.124242 0.397973 -0.038274 0.235 Uiso 1 1 calc R U . . .
H12I H 0.122845 0.252242 -0.013554 0.235 Uiso 1 1 calc R U . . .
O2 O 0.6041(18) 0.0690(12) 0.3854(7) 0.043(3) Uani 1 1 d . . . . .
N1 N 0.311(2) 0.0191(13) 0.3650(7) 0.036(3) Uani 1 1 d . . . . .
N3 N 0.328(2) 0.1375(12) 0.4512(7) 0.033(3) Uani 1 1 d . . . . .
H3 H 0.399956 0.169958 0.475239 0.050 Uiso 1 1 calc R U . . .
N4 N 0.058(2) 0.2180(14) 0.5215(8) 0.040(3) Uani 1 1 d . . . . .
H00A H 0.136393 0.248333 0.544020 0.048 Uiso 1 1 calc R U . . .
H00B H -0.070904 0.229833 0.533729 0.048 Uiso 1 1 calc R U . . .
C2 C 0.429(3) 0.0748(15) 0.3995(9) 0.035(4) Uani 1 1 d . . . . .
C4 C 0.131(2) 0.1567(15) 0.4708(9) 0.032(4) Uani 1 1 d . . . . .
C5 C 0.019(2) 0.0991(15) 0.4322(9) 0.034(4) Uani 1 1 d . . . . .
H5 H -0.121296 0.107444 0.442259 0.041 Uiso 1 1 calc R U . . .
C6 C 0.113(3) 0.0341(16) 0.3824(9) 0.038(4) Uani 1 1 d . . . . .
H6 H 0.037758 -0.004295 0.357359 0.045 Uiso 1 1 calc R U . . .
C7 C 0.412(3) -0.0631(16) 0.3119(9) 0.044(4) Uani 1 1 d D U . . .
H7BC H 0.341223 -0.130279 0.308459 0.053 Uiso 0.75 1 calc R U P A 1
H7BD H 0.554373 -0.109867 0.323883 0.053 Uiso 0.75 1 calc R U P A 1
H7AA H 0.403506 -0.153768 0.321126 0.053 Uiso 0.25 1 calc R U P B -1
H7AB H 0.557033 -0.066389 0.306548 0.053 Uiso 0.25 1 calc R U P B -1
C8 C 0.414(5) 0.010(3) 0.2462(11) 0.056(6) Uani 0.75 1 d D U P C 1
H8A H 0.492895 0.072480 0.248784 0.068 Uiso 0.75 1 calc R U P C 1
H8B H 0.271828 0.061559 0.235542 0.068 Uiso 0.75 1 calc R U P C 1
C9 C 0.506(5) -0.079(3) 0.1900(17) 0.066(7) Uani 0.75 1 d D U P C 1
H9A H 0.557628 -0.027561 0.154457 0.079 Uiso 0.75 1 calc R U P C 1
H9B H 0.623329 -0.152931 0.206222 0.079 Uiso 0.75 1 calc R U P C 1
C10 C 0.350(5) -0.132(4) 0.1640(18) 0.073(7) Uani 0.75 1 d D U P C 1
H10A H 0.421165 -0.203125 0.136035 0.088 Uiso 0.75 1 calc R U P C 1
H10B H 0.284709 -0.170776 0.201157 0.088 Uiso 0.75 1 calc R U P C 1
C11 C 0.188(7) -0.034(5) 0.126(2) 0.099(9) Uani 0.75 1 d D U P C 1
H11A H 0.253414 0.003578 0.087936 0.119 Uiso 0.75 1 calc R U P C 1
H11B H 0.119941 0.039121 0.153376 0.119 Uiso 0.75 1 calc R U P C 1
C12 C 0.030(8) -0.086(6) 0.102(3) 0.117(12) Uani 0.75 1 d D U P C 1
H12A H -0.086065 -0.071465 0.132850 0.175 Uiso 0.75 1 calc R U P C 1
H12B H 0.088714 -0.180244 0.096982 0.175 Uiso 0.75 1 calc R U P C 1
H12C H -0.016672 -0.040501 0.059245 0.175 Uiso 0.75 1 calc R U P C 1
C9A C 0.414(17) -0.103(10) 0.203(4) 0.064(10) Uani 0.25 1 d D U P C -1
H9AA H 0.557168 -0.143374 0.216879 0.077 Uiso 0.25 1 calc R U P C -1
H9AB H 0.348455 -0.173768 0.204289 0.077 Uiso 0.25 1 calc R U P C -1
C8A C 0.297(15) 0.001(9) 0.252(3) 0.058(10) Uani 0.25 1 d D U P C -1
H8AA H 0.312868 0.089172 0.239545 0.070 Uiso 0.25 1 calc R U P C -1
H8AB H 0.149746 0.008155 0.256751 0.070 Uiso 0.25 1 calc R U P C -1
C10A C 0.413(12) -0.041(11) 0.135(4) 0.082(12) Uani 0.25 1 d D U P C -1
H10C H 0.527489 -0.001766 0.129269 0.098 Uiso 0.25 1 calc R U P C -1
H10D H 0.438367 -0.109572 0.104057 0.098 Uiso 0.25 1 calc R U P C -1
C11A C 0.219(17) 0.064(9) 0.118(4) 0.100(13) Uani 0.25 1 d D U P C -1
H11C H 0.245757 0.150131 0.111710 0.120 Uiso 0.25 1 calc R U P C -1
H11D H 0.118383 0.067771 0.154386 0.120 Uiso 0.25 1 calc R U P C -1
C12A C 0.128(19) 0.042(14) 0.057(6) 0.106(14) Uani 0.25 1 d D U P C -1
H12D H 0.001352 0.112706 0.047912 0.159 Uiso 0.25 1 calc R U P C -1
H12E H 0.225196 0.039872 0.020105 0.159 Uiso 0.25 1 calc R U P C -1
H12F H 0.097768 -0.042522 0.062798 0.159 Uiso 0.25 1 calc R U P C -1

loop_
_atom_site_aniso_label
_atom_site_aniso_U_11
_atom_site_aniso_U_22
_atom_site_aniso_U_33
_atom_site_aniso_U_23
_atom_site_aniso_U_13
_atom_site_aniso_U_12
Au1 0.0264(4) 0.0295(4) 0.0677(6) -0.0069(3) -0.0047(3) -0.0060(3)
Cl1 0.032(2) 0.038(2) 0.063(3) -0.0082(19) 0.0013(19) -0.0075(18)
Cl2 0.038(2) 0.029(2) 0.068(3) -0.0105(19) -0.005(2) -0.0086(17)
Cl3 0.068(4) 0.053(3) 0.063(3) -0.005(2) -0.006(3) -0.009(3)
Cl4 0.041(2) 0.034(2) 0.071(3) -0.008(2) -0.005(2) -0.0035(19)
Cl5 0.0191(17) 0.0257(18) 0.061(2) -0.0090(16) -0.0020(16) -0.0061(14)
O2' 0.069(10) 0.033(8) 0.075(10) -0.011(7) 0.003(8) -0.014(7)
N1' 0.051(9) 0.037(9) 0.069(8) -0.004(7) -0.005(7) -0.011(7)
N3' 0.039(9) 0.031(8) 0.054(9) 0.000(7) -0.004(7) -0.009(7)
N4' 0.041(9) 0.015(6) 0.060(10) -0.004(6) 0.002(7) -0.001(6)
C2' 0.056(13) 0.040(12) 0.067(14) -0.006(10) -0.018(11) -0.004(10)
C4' 0.023(8) 0.019(8) 0.070(13) -0.003(8) -0.004(8) -0.003(6)
C5' 0.038(10) 0.024(9) 0.074(14) 0.001(8) -0.014(9) -0.009(7)
C6' 0.021(8) 0.048(11) 0.063(13) 0.003(9) -0.006(8) -0.007(8)
C7' 0.046(8) 0.091(17) 0.072(8) -0.016(8) -0.002(6) -0.025(9)
C8' 0.041(7) 0.082(9) 0.076(8) -0.019(7) -0.002(6) -0.017(6)
C9' 0.061(13) 0.098(13) 0.094(18) -0.026(12) 0.004(11) -0.034(12)
C10' 0.10(3) 0.19(5) 0.13(3) -0.08(3) 0.02(2) -0.05(3)
C11' 0.18(5) 0.16(4) 0.08(2) -0.02(3) -0.02(3) -0.04(4)
C12' 0.15(5) 0.18(5) 0.10(3) -0.03(3) -0.03(3) 0.00(4)
O2 0.024(6) 0.035(7) 0.070(9) -0.001(6) -0.004(5) -0.010(5)
N1 0.032(8) 0.022(7) 0.054(9) 0.004(6) -0.009(6) -0.011(6)
N3 0.025(7) 0.019(6) 0.061(9) -0.001(6) -0.013(6) -0.012(5)
N4 0.031(8) 0.029(7) 0.065(10) -0.007(7) -0.009(7) -0.016(6)
C2 0.030(9) 0.016(7) 0.055(11) 0.003(7) -0.007(7) -0.002(6)
C4 0.022(8) 0.017(7) 0.056(10) -0.001(7) -0.010(7) -0.005(6)
C5 0.020(8) 0.025(8) 0.060(11) 0.008(7) -0.008(7) -0.010(6)
C6 0.034(9) 0.024(8) 0.055(11) -0.005(7) -0.011(8) -0.006(7)
C7 0.037(9) 0.023(8) 0.071(11) -0.011(7) -0.003(8) -0.005(7)
C8 0.058(14) 0.049(13) 0.058(12) -0.011(10) -0.007(11) -0.008(11)
C9 0.068(14) 0.064(14) 0.061(13) -0.019(11) -0.002(12) -0.009(12)
C10 0.076(15) 0.074(15) 0.071(15) -0.024(13) 0.007(12) -0.021(12)
C11 0.107(17) 0.096(17) 0.084(16) -0.023(14) -0.010(14) -0.012(14)
C12 0.10(2) 0.12(2) 0.12(2) -0.01(2) -0.013(19) -0.023(19)
C9A 0.064(13) 0.065(12) 0.065(12) -0.009(9) -0.001(9) -0.019(8)
C8A 0.057(13) 0.056(12) 0.061(12) -0.006(9) -0.002(9) -0.017(9)
C10A 0.091(19) 0.079(19) 0.072(16) -0.012(16) 0.005(16) -0.021(17)
C11A 0.099(15) 0.099(16) 0.099(15) -0.007(9) -0.002(9) -0.027(9)
C12A 0.106(16) 0.107(16) 0.104(15) -0.010(9) -0.005(9) -0.029(10)

loop_
_atom_type_symbol
_atom_type_description
_atom_type_scat_dispersion_real
_atom_type_scat_dispersion_imag
_atom_type_scat_source
C C 0.0181 0.0091 'International Tables Vol C Tables 4.2.6.8 and 6.1.1.4'
H H 0.0000 0.0000 'International Tables Vol C Tables 4.2.6.8 and 6.1.1.4'
Au Au -4.4197 7.2980 'International Tables Vol C Tables 4.2.6.8 and 6.1.1.4'
Cl Cl 0.3639 0.7018 'International Tables Vol C Tables 4.2.6.8 and 6.1.1.4'
N N 0.0311 0.0180 'International Tables Vol C Tables 4.2.6.8 and 6.1.1.4'
O O 0.0492 0.0322 'International Tables Vol C Tables 4.2.6.8 and 6.1.1.4'

loop_
_geom_angle_atom_site_label_1
_geom_angle_atom_site_label_2
_geom_angle_atom_site_label_3
_geom_angle
_geom_angle_site_symmetry_1
_geom_angle_site_symmetry_3
_geom_angle_publ_flag
Cl1 Au1 Cl3 178.62(19) . . ?
Cl2 Au1 Cl1 91.22(17) . . ?
Cl2 Au1 Cl3 89.78(19) . . ?
Cl4 Au1 Cl1 89.35(18) . . ?
Cl4 Au1 Cl2 179.42(18) . . ?
Cl4 Au1 Cl3 89.6(2) . . ?
C2' N1' C7' 117.8(19) . . ?
C6' N1' C2' 120.2(19) . . ?
C6' N1' C7' 121.9(19) . . ?
C2' N3' H3' 116.1 . . ?
C4' N3' H3' 116.1 . . ?
C4' N3' C2' 127.8(17) . . ?
H4'A N4' H4'B 120.0 . . ?
C4' N4' H4'A 120.0 . . ?
C4' N4' H4'B 120.0 . . ?
O2' C2' N1' 124(2) . . ?
O2' C2' N3' 122(2) . . ?
N3' C2' N1' 113.5(18) . . ?
N3' C4' C5' 116.0(18) . . ?
N4' C4' N3' 122.0(16) . . ?
N4' C4' C5' 122.0(16) . . ?
C4' C5' H5' 121.6 . . ?
C6' C5' C4' 116.8(18) . . ?
C6' C5' H5' 121.6 . . ?
N1' C6' H6' 117.4 . . ?
C5' C6' N1' 125.3(19) . . ?
C5' C6' H6' 117.4 . . ?
N1' C7' H7'A 110.5 . . ?
N1' C7' H7'B 110.5 . . ?
N1' C7' C8' 106.1(18) . . ?
H7'A C7' H7'B 108.7 . . ?
C8' C7' H7'A 110.5 . . ?
C8' C7' H7'B 110.5 . . ?
C7' C8' H8'A 107.5 . . ?
C7' C8' H8'B 107.5 . . ?
H8'A C8' H8'B 107.0 . . ?
C9' C8' C7' 119(3) . . ?
C9' C8' H8'A 107.5 . . ?
C9' C8' H8'B 107.5 . . ?
C8' C9' H9'A 108.3 . . ?
C8' C9' H9'B 108.3 . . ?
C8' C9' C10' 116(3) . . ?
H9'A C9' H9'B 107.4 . . ?
C10' C9' H9'A 108.3 . . ?
C10' C9' H9'B 108.3 . . ?
C9' C10' H10E 108.9 . . ?
C9' C10' H10F 108.9 . . ?
H10E C10' H10F 107.8 . . ?
C11' C10' C9' 113(4) . . ?
C11' C10' H10E 108.9 . . ?
C11' C10' H10F 108.9 . . ?
C10' C11' H11E 109.6 . . ?
C10' C11' H11F 109.6 . . ?
C10' C11' C12' 110(4) . . ?
H11E C11' H11F 108.1 . . ?
C12' C11' H11E 109.6 . . ?
C12' C11' H11F 109.6 . . ?
C11' C12' H12G 109.5 . . ?
C11' C12' H12H 109.5 . . ?
C11' C12' H12I 109.5 . . ?
H12G C12' H12H 109.5 . . ?
H12G C12' H12I 109.5 . . ?
H12H C12' H12I 109.5 . . ?
C2 N1 C7 118.2(15) . . ?
C6 N1 C2 120.8(15) . . ?
C6 N1 C7 120.9(15) . . ?
C2 N3 H3 115.7 . . ?
C4 N3 H3 115.7 . . ?
C4 N3 C2 128.7(14) . . ?
H00A N4 H00B 120.0 . . ?
C4 N4 H00A 120.0 . . ?
C4 N4 H00B 120.0 . . ?
O2 C2 N1 124.3(17) . . ?
O2 C2 N3 122.3(16) . . ?
N3 C2 N1 113.4(15) . . ?
N3 C4 C5 114.5(15) . . ?
N4 C4 N3 120.9(15) . . ?
N4 C4 C5 124.5(16) . . ?
C4 C5 H5 120.6 . . ?
C6 C5 C4 118.8(16) . . ?
C6 C5 H5 120.6 . . ?
N1 C6 H6 118.1 . . ?
C5 C6 N1 123.9(16) . . ?
C5 C6 H6 118.1 . . ?
N1 C7 H7BC 108.5 . . ?
N1 C7 H7BD 108.5 . . ?
N1 C7 H7AA 110.7 . . ?
N1 C7 H7AB 110.7 . . ?
N1 C7 C8 115.2(16) . . ?
N1 C7 C8A 105(4) . . ?
H7BC C7 H7BD 107.5 . . ?
H7BC C7 H7AA 29.2 . . ?
H7BC C7 H7AB 132.0 . . ?
H7BD C7 H7AA 79.6 . . ?
H7BD C7 H7AB 33.1 . . ?
H7AA C7 H7AB 108.8 . . ?
C8 C7 H7BC 108.5 . . ?
C8 C7 H7BD 108.5 . . ?
C8 C7 H7AA 127.0 . . ?
C8 C7 H7AB 78.4 . . ?
C8A C7 H7BC 84.0 . . ?
C8A C7 H7BD 138.1 . . ?
C8A C7 H7AA 110.7 . . ?
C8A C7 H7AB 110.7 . . ?
C8A C7 C8 32(4) . . ?
C7 C8 H8A 108.6 . . ?
C7 C8 H8B 108.6 . . ?
C7 C8 C9 115(2) . . ?
C7 C8 C9A 98(3) . . ?
H8A C8 H8B 107.6 . . ?
C9 C8 H8A 108.6 . . ?
C9 C8 H8B 108.6 . . ?
C9 C8 C9A 29(4) . . ?
C9A C8 H8A 137.6 . . ?
C9A C8 H8B 93.5 . . ?
C8A C8 C7 73(3) . . ?
C8A C8 H8A 143.0 . . ?
C8A C8 H8B 42.6 . . ?
C8A C8 C9 103(7) . . ?
C8A C8 C9A 76(8) . . ?
C8 C9 H9A 109.4 . . ?
C8 C9 H9B 109.4 . . ?
C8 C9 C8A 25(3) . . ?
H9A C9 H9B 108.0 . . ?
C10 C9 C8 111(3) . . ?
C10 C9 H9A 109.4 . . ?
C10 C9 H9B 109.4 . . ?
C10 C9 C8A 86(4) . . ?
C9A C9 C8 77(9) . . ?
C9A C9 H9A 145.4 . . ?
C9A C9 H9B 101.3 . . ?
C9A C9 C10 42(7) . . ?
C9A C9 C8A 53(9) . . ?
C9A C9 C10A 88(7) . . ?
C8A C9 H9A 122.7 . . ?
C8A C9 H9B 118.0 . . ?
C10A C9 C8 114(5) . . ?
C10A C9 H9A 57.7 . . ?
C10A C9 H9B 136.1 . . ?
C10A C9 C10 54(5) . . ?
C10A C9 C8A 102(4) . . ?
C9 C10 H10A 108.5 . . ?
C9 C10 H10B 108.5 . . ?
H10A C10 H10B 107.5 . . ?
C11 C10 C9 115(3) . . ?
C11 C10 H10A 108.5 . . ?
C11 C10 H10B 108.5 . . ?
C9A C10 C9 29(5) . . ?
C9A C10 H10A 125.7 . . ?
C9A C10 H10B 79.9 . . ?
C9A C10 C11 120(6) . . ?
C9A C10 C10A 80(6) . . ?
C10A C10 C9 55(4) . . ?
C10A C10 H10A 98.5 . . ?
C10A C10 H10B 153.2 . . ?
C10A C10 C11 68(4) . . ?
C10 C11 H11A 108.6 . . ?
C10 C11 H11B 108.6 . . ?
C10 C11 C12 115(4) . . ?
C10 C11 C10A 50(4) . . ?
C10 C11 C12A 146(6) . . ?
H11A C11 H11B 107.6 . . ?
C12 C11 H11A 108.6 . . ?
C12 C11 H11B 108.6 . . ?
C12 C11 C10A 152(6) . . ?
C12 C11 C12A 74(6) . . ?
C10A C11 H11A 65.2 . . ?
C10A C11 H11B 99.4 . . ?
C10A C11 C12A 106(6) . . ?
C11A C11 C10 112(5) . . ?
C11A C11 H11A 50.2 . . ?
C11A C11 H11B 58.8 . . ?
C11A C11 C12 133(6) . . ?
C11A C11 C10A 66(5) . . ?
C11A C11 C12A 65(5) . . ?
C12A C11 H11A 41.2 . . ?
C12A C11 H11B 98.6 . . ?
C11 C12 H12A 109.5 . . ?
C11 C12 H12B 109.5 . . ?
C11 C12 H12C 109.5 . . ?
C11 C12 C12A 55(3) . . ?
H12A C12 H12B 109.5 . . ?
H12A C12 H12C 109.5 . . ?
H12B C12 H12C 109.5 . . ?
C12A C12 H12A 126.7 . . ?
C12A C12 H12B 123.8 . . ?
C12A C12 H12C 54.4 . . ?
C8 C9A H9AA 85.2 . . ?
C8 C9A H9AB 137.4 . . ?
C8 C9A C8A 31(4) . . ?
C9 C9A C8 75(10) . . ?
C9 C9A C10 109(9) . . ?
C9 C9A H9AA 55.3 . . ?
C9 C9A H9AB 146.3 . . ?
C9 C9A C8A 104(10) . . ?
C9 C9A C10A 60(6) . . ?
C10 C9A C8 147(8) . . ?
C10 C9A H9AA 124.4 . . ?
C10 C9A H9AB 52.7 . . ?
C10 C9A C8A 126(9) . . ?
C10 C9A C10A 57(6) . . ?
H9AA C9A H9AB 108.0 . . ?
C8A C9A H9AA 109.5 . . ?
C8A C9A H9AB 109.5 . . ?
C10A C9A C8 103(7) . . ?
C10A C9A H9AA 109.5 . . ?
C10A C9A H9AB 109.5 . . ?
C10A C9A C8A 111(7) . . ?
C7 C8A C9 97(5) . . ?
C7 C8A C9A 98(5) . . ?
C7 C8A H8AA 112.2 . . ?
C7 C8A H8AB 112.2 . . ?
C8 C8A C7 74(3) . . ?
C8 C8A C9 52(6) . . ?
C8 C8A C9A 74(9) . . ?
C8 C8A H8AA 60.1 . . ?
C8 C8A H8AB 169.9 . . ?
C9 C8A H8AA 91.7 . . ?
C9 C8A H8AB 132.4 . . ?
C9A C8A C9 23(4) . . ?
C9A C8A H8AA 112.2 . . ?
C9A C8A H8AB 112.2 . . ?
H8AA C8A H8AB 109.8 . . ?
C9 C10A C11 123(6) . . ?
C9 C10A C9A 31(5) . . ?
C9 C10A H10C 77.8 . . ?
C9 C10A H10D 114.6 . . ?
C9 C10A C11A 132(6) . . ?
C10 C10A C9 71(4) . . ?
C10 C10A C11 63(5) . . ?
C10 C10A C9A 44(5) . . ?
C10 C10A H10C 145.6 . . ?
C10 C10A H10D 73.8 . . ?
C10 C10A C11A 103(6) . . ?
C11 C10A H10C 151.3 . . ?
C11 C10A H10D 82.2 . . ?
C9A C10A C11 93(6) . . ?
C9A C10A H10C 108.7 . . ?
C9A C10A H10D 108.7 . . ?
H10C C10A H10D 107.6 . . ?
C11A C10A C11 43(5) . . ?
C11A C10A C9A 114(3) . . ?
C11A C10A H10C 108.7 . . ?
C11A C10A H10D 108.7 . . ?
C11 C11A C10A 71(6) . . ?
C11 C11A H11C 178.6 . . ?
C11 C11A H11D 71.2 . . ?
C11 C11A C12A 72(8) . . ?
C10A C11A H11C 109.0 . . ?
C10A C11A H11D 109.0 . . ?
C10A C11A C12A 113(3) . . ?
H11C C11A H11D 107.8 . . ?
C12A C11A H11C 109.0 . . ?
C12A C11A H11D 109.0 . . ?
C11 C12A C12 51(5) . . ?
C11 C12A H12D 125.0 . . ?
C11 C12A H12E 123.8 . . ?
C11 C12A H12F 66.7 . . ?
C12 C12A H12D 101.8 . . ?
C12 C12A H12E 133.1 . . ?
C12 C12A H12F 24.9 . . ?
C11A C12A C11 43(5) . . ?
C11A C12A C12 91(9) . . ?
C11A C12A H12D 109.5 . . ?
C11A C12A H12E 109.5 . . ?
C11A C12A H12F 109.5 . . ?
H12D C12A H12E 109.5 . . ?
H12D C12A H12F 109.5 . . ?
H12E C12A H12F 109.5 . . ?

loop_
_geom_bond_atom_site_label_1
_geom_bond_atom_site_label_2
_geom_bond_distance
_geom_bond_site_symmetry_2
_geom_bond_publ_flag
Au1 Cl1 2.288(5) . ?
Au1 Cl2 2.274(4) . ?
Au1 Cl3 2.297(6) . ?
Au1 Cl4 2.273(5) . ?
O2' C2' 1.19(3) . ?
N1' C2' 1.41(3) . ?
N1' C6' 1.35(3) . ?
N1' C7' 1.50(3) . ?
N3' H3' 0.8800 . ?
N3' C2' 1.36(3) . ?
N3' C4' 1.35(2) . ?
N4' H4'A 0.8800 . ?
N4' H4'B 0.8800 . ?
N4' C4' 1.28(2) . ?
C4' C5' 1.44(3) . ?
C5' H5' 0.9500 . ?
C5' C6' 1.33(3) . ?
C6' H6' 0.9500 . ?
C7' H7'A 0.9900 . ?
C7' H7'B 0.9900 . ?
C7' C8' 1.62(3) . ?
C8' H8'A 0.9900 . ?
C8' H8'B 0.9900 . ?
C8' C9' 1.27(4) . ?
C9' H9'A 0.9900 . ?
C9' H9'B 0.9900 . ?
C9' C10' 1.62(5) . ?
C10' H10E 0.9900 . ?
C10' H10F 0.9900 . ?
C10' C11' 1.41(5) . ?
C11' H11E 0.9900 . ?
C11' H11F 0.9900 . ?
C11' C12' 1.54(6) . ?
C12' H12G 0.9800 . ?
C12' H12H 0.9800 . ?
C12' H12I 0.9800 . ?
O2 C2 1.20(2) . ?
N1 C2 1.40(2) . ?
N1 C6 1.35(2) . ?
N1 C7 1.48(2) . ?
N3 H3 0.8800 . ?
N3 C2 1.36(2) . ?
N3 C4 1.35(2) . ?
N4 H00A 0.8800 . ?
N4 H00B 0.8800 . ?
N4 C4 1.28(2) . ?
C4 C5 1.43(2) . ?
C5 H5 0.9500 . ?
C5 C6 1.32(3) . ?
C6 H6 0.9500 . ?
C7 H7BC 0.9900 . ?
C7 H7BD 0.9900 . ?
C7 H7AA 0.9900 . ?
C7 H7AB 0.9900 . ?
C7 C8 1.501(18) . ?
C7 C8A 1.50(2) . ?
C8 H8A 0.9900 . ?
C8 H8B 0.9900 . ?
C8 C9 1.55(4) . ?
C8 C9A 1.57(12) . ?
C8 C8A 0.84(10) . ?
C9 H9A 0.9900 . ?
C9 H9B 0.9900 . ?
C9 C10 1.497(19) . ?
C9 C9A 0.78(11) . ?
C9 C8A 1.92(11) . ?
C9 C10A 1.30(8) . ?
C10 H10A 0.9900 . ?
C10 H10B 0.9900 . ?
C10 C11 1.48(6) . ?
C10 C9A 1.05(11) . ?
C10 C10A 1.27(11) . ?
C11 H11A 0.9900 . ?
C11 H11B 0.9900 . ?
C11 C12 1.49(2) . ?
C11 C10A 1.54(10) . ?
C11 C11A 1.12(12) . ?
C11 C12A 1.58(12) . ?
C12 H12A 0.9800 . ?
C12 H12B 0.9800 . ?
C12 H12C 0.9800 . ?
C12 C12A 1.85(16) . ?
C9A H9AA 0.9900 . ?
C9A H9AB 0.9900 . ?
C9A C8A 1.58(14) . ?
C9A C10A 1.500(15) . ?
C8A H8AA 0.9900 . ?
C8A H8AB 0.9900 . ?
C10A H10C 0.9900 . ?
C10A H10D 0.9900 . ?
C10A C11A 1.50(2) . ?
C11A H11C 0.9900 . ?
C11A H11D 0.9900 . ?
C11A C12A 1.500(15) . ?
C12A H12D 0.9800 . ?
C12A H12E 0.9800 . ?
C12A H12F 0.9800 . ?

loop_
_geom_torsion_atom_site_label_1
_geom_torsion_atom_site_label_2
_geom_torsion_atom_site_label_3
_geom_torsion_atom_site_label_4
_geom_torsion
_geom_torsion_site_symmetry_1
_geom_torsion_site_symmetry_2
_geom_torsion_site_symmetry_3
_geom_torsion_site_symmetry_4
_geom_torsion_publ_flag
N1' C7' C8' C9' -65(3) . . . . ?
N3' C4' C5' C6' 0(2) . . . . ?
N4' C4' C5' C6' -178.9(17) . . . . ?
C2' N1' C6' C5' 4(3) . . . . ?
C2' N1' C7' C8' 101(2) . . . . ?
C2' N3' C4' N4' -175.2(19) . . . . ?
C2' N3' C4' C5' 5(3) . . . . ?
C4' N3' C2' O2' 176(2) . . . . ?
C4' N3' C2' N1' -6(3) . . . . ?
C4' C5' C6' N1' -5(3) . . . . ?
C6' N1' C2' O2' 180(2) . . . . ?
C6' N1' C2' N3' 1(3) . . . . ?
C6' N1' C7' C8' -85(2) . . . . ?
C7' N1' C2' O2' -6(3) . . . . ?
C7' N1' C2' N3' 176.3(18) . . . . ?
C7' N1' C6' C5' -170.6(19) . . . . ?
C7' C8' C9' C10' 180(2) . . . . ?
C8' C9' C10' C11' 73(5) . . . . ?
C9' C10' C11' C12' 177(4) . . . . ?
N1 C7 C8 C9 -176(2) . . . . ?
N1 C7 C8 C9A -151(4) . . . . ?
N1 C7 C8 C8A -79(8) . . . . ?
N1 C7 C8A C8 113(6) . . . . ?
N1 C7 C8A C9 160(3) . . . . ?
N1 C7 C8A C9A -177(6) . . . . ?
N3 C4 C5 C6 0(2) . . . . ?
N4 C4 C5 C6 -177.6(17) . . . . ?
C2 N1 C6 C5 -1(3) . . . . ?
C2 N1 C7 C8 -88(2) . . . . ?
C2 N1 C7 C8A -121(5) . . . . ?
C2 N3 C4 N4 179.7(16) . . . . ?
C2 N3 C4 C5 2(2) . . . . ?
C4 N3 C2 O2 176.7(16) . . . . ?
C4 N3 C2 N1 -3(2) . . . . ?
C4 C5 C6 N1 0(3) . . . . ?
C6 N1 C2 O2 -177.4(16) . . . . ?
C6 N1 C2 N3 3(2) . . . . ?
C6 N1 C7 C8 96(2) . . . . ?
C6 N1 C7 C8A 62(5) . . . . ?
C7 N1 C2 O2 6(2) . . . . ?
C7 N1 C2 N3 -173.8(13) . . . . ?
C7 N1 C6 C5 175.4(16) . . . . ?
C7 C8 C9 C10 84(4) . . . . ?
C7 C8 C9 C9A 60(7) . . . . ?
C7 C8 C9 C8A 78(4) . . . . ?
C7 C8 C9 C10A 142(6) . . . . ?
C7 C8 C9A C9 -127(6) . . . . ?
C7 C8 C9A C10 132(16) . . . . ?
C7 C8 C9A C8A 70(3) . . . . ?
C7 C8 C9A C10A 179(5) . . . . ?
C7 C8 C8A C9 -112(3) . . . . ?
C7 C8 C8A C9A -103(4) . . . . ?
C8 C7 C8A C9 47(5) . . . . ?
C8 C7 C8A C9A 70(8) . . . . ?
C8 C9 C10 C11 71(4) . . . . ?
C8 C9 C10 C9A -36(11) . . . . ?
C8 C9 C10 C10A 105(6) . . . . ?
C8 C9 C9A C10 146(9) . . . . ?
C8 C9 C9A C8A 9(4) . . . . ?
C8 C9 C9A C10A 116(5) . . . . ?
C8 C9 C10A C10 -99(5) . . . . ?
C8 C9 C10A C11 -63(11) . . . . ?
C8 C9 C10A C9A -74(10) . . . . ?
C8 C9 C10A C11A -8(13) . . . . ?
C8 C9A C8A C7 -71(3) . . . . ?
C8 C9A C8A C9 18(8) . . . . ?
C8 C9A C10A C9 63(9) . . . . ?
C8 C9A C10A C10 -151(10) . . . . ?
C8 C9A C10A C11 -107(7) . . . . ?
C8 C9A C10A C11A -68(10) . . . . ?
C9 C8 C9A C10 -101(16) . . . . ?
C9 C8 C9A C8A -162(8) . . . . ?
C9 C8 C9A C10A -54(6) . . . . ?
C9 C8 C8A C7 112(3) . . . . ?
C9 C8 C8A C9A 9(4) . . . . ?
C9 C10 C11 C12 -178(4) . . . . ?
C9 C10 C11 C10A 30(5) . . . . ?
C9 C10 C11 C11A 6(8) . . . . ?
C9 C10 C11 C12A 84(11) . . . . ?
C9 C10 C9A C8 91(18) . . . . ?
C9 C10 C9A C8A 124(16) . . . . ?
C9 C10 C9A C10A 32(11) . . . . ?
C9 C10 C10A C11 -147(5) . . . . ?
C9 C10 C10A C9A -18(7) . . . . ?
C9 C10 C10A C11A -130(7) . . . . ?
C9 C9A C8A C7 -88(9) . . . . ?
C9 C9A C8A C8 -18(8) . . . . ?
C9 C9A C10A C10 145(13) . . . . ?
C9 C9A C10A C11 -171(11) . . . . ?
C9 C9A C10A C11A -132(11) . . . . ?
C9 C10A C11A C11 -98(11) . . . . ?
C9 C10A C11A C12A -158(12) . . . . ?
C10 C9 C9A C8 -146(9) . . . . ?
C10 C9 C9A C8A -137(11) . . . . ?
C10 C9 C9A C10A -30(10) . . . . ?
C10 C9 C10A C11 36(7) . . . . ?
C10 C9 C10A C9A 25(9) . . . . ?
C10 C9 C10A C11A 90(10) . . . . ?
C10 C11 C12 C12A -144(7) . . . . ?
C10 C11 C10A C9 -39(7) . . . . ?
C10 C11 C10A C9A -33(5) . . . . ?
C10 C11 C10A C11A -156(6) . . . . ?
C10 C11 C11A C10A 19(5) . . . . ?
C10 C11 C11A C12A 143(7) . . . . ?
C10 C11 C12A C12 111(9) . . . . ?
C10 C11 C12A C11A -93(10) . . . . ?
C10 C9A C8A C7 145(9) . . . . ?
C10 C9A C8A C8 -144(10) . . . . ?
C10 C9A C8A C9 -127(12) . . . . ?
C10 C9A C10A C9 -145(13) . . . . ?
C10 C9A C10A C11 44(6) . . . . ?
C10 C9A C10A C11A 83(10) . . . . ?
C10 C10A C11A C11 -22(6) . . . . ?
C10 C10A C11A C12A -82(11) . . . . ?
C11 C10 C9A C8 2(19) . . . . ?
C11 C10 C9A C9 -88(11) . . . . ?
C11 C10 C9A C8A 36(12) . . . . ?
C11 C10 C9A C10A -57(6) . . . . ?
C11 C10 C10A C9 147(5) . . . . ?
C11 C10 C10A C9A 128(6) . . . . ?
C11 C10 C10A C11A 17(4) . . . . ?
C11 C12 C12A C11A -16(4) . . . . ?
C11 C10A C11A C12A -60(9) . . . . ?
C11 C11A C12A C12 18(6) . . . . ?
C12 C11 C10A C9 -104(12) . . . . ?
C12 C11 C10A C10 -65(11) . . . . ?
C12 C11 C10A C9A -98(11) . . . . ?
C12 C11 C10A C11A 139(13) . . . . ?
C12 C11 C11A C10A -155(8) . . . . ?
C12 C11 C11A C12A -32(10) . . . . ?
C12 C11 C12A C11A 157(8) . . . . ?
C9A C8 C9 C10 24(6) . . . . ?
C9A C8 C9 C8A 18(8) . . . . ?
C9A C8 C9 C10A 82(7) . . . . ?
C9A C8 C8A C7 103(4) . . . . ?
C9A C8 C8A C9 -9(4) . . . . ?
C9A C9 C10 C11 107(11) . . . . ?
C9A C9 C10 C10A 141(13) . . . . ?
C9A C9 C10A C10 -25(9) . . . . ?
C9A C9 C10A C11 11(13) . . . . ?
C9A C9 C10A C11A 66(13) . . . . ?
C9A C10 C11 C12 -145(7) . . . . ?
C9A C10 C11 C10A 63(7) . . . . ?
C9A C10 C11 C11A 39(10) . . . . ?
C9A C10 C11 C12A 117(12) . . . . ?
C9A C10 C10A C9 18(7) . . . . ?
C9A C10 C10A C11 -128(6) . . . . ?
C9A C10 C10A C11A -112(7) . . . . ?
C9A C10A C11A C11 -66(9) . . . . ?
C9A C10A C11A C12A -126(12) . . . . ?
C8A C7 C8 C9 -97(8) . . . . ?
C8A C7 C8 C9A -72(8) . . . . ?
C8A C8 C9 C10 6(5) . . . . ?
C8A C8 C9 C9A -18(8) . . . . ?
C8A C8 C9 C10A 64(7) . . . . ?
C8A C8 C9A C9 162(8) . . . . ?
C8A C8 C9A C10 61(16) . . . . ?
C8A C8 C9A C10A 109(6) . . . . ?
C8A C9 C10 C11 74(4) . . . . ?
C8A C9 C10 C9A -33(11) . . . . ?
C8A C9 C10 C10A 108(6) . . . . ?
C8A C9 C9A C8 -9(4) . . . . ?
C8A C9 C9A C10 137(11) . . . . ?
C8A C9 C9A C10A 106(6) . . . . ?
C8A C9 C10A C10 -76(5) . . . . ?
C8A C9 C10A C11 -40(10) . . . . ?
C8A C9 C10A C9A -51(9) . . . . ?
C8A C9 C10A C11A 15(13) . . . . ?
C8A C9A C10A C9 95(12) . . . . ?
C8A C9A C10A C10 -120(11) . . . . ?
C8A C9A C10A C11 -76(10) . . . . ?
C8A C9A C10A C11A -37(13) . . . . ?
C10A C9 C10 C11 -34(6) . . . . ?
C10A C9 C10 C9A -141(13) . . . . ?
C10A C9 C9A C8 -116(5) . . . . ?
C10A C9 C9A C10 30(10) . . . . ?
C10A C9 C9A C8A -106(6) . . . . ?
C10A C10 C11 C12 152(6) . . . . ?
C10A C10 C11 C11A -24(6) . . . . ?
C10A C10 C11 C12A 54(11) . . . . ?
C10A C10 C9A C8 59(16) . . . . ?
C10A C10 C9A C9 -32(11) . . . . ?
C10A C10 C9A C8A 93(10) . . . . ?
C10A C11 C12 C12A -95(12) . . . . ?
C10A C11 C11A C12A 123(5) . . . . ?
C10A C11 C12A C12 150(6) . . . . ?
C10A C11 C12A C11A -53(5) . . . . ?
C10A C9A C8A C7 -152(8) . . . . ?
C10A C9A C8A C8 -81(8) . . . . ?
C10A C9A C8A C9 -63(8) . . . . ?
C10A C11A C12A C11 59(8) . . . . ?
C10A C11A C12A C12 77(10) . . . . ?
C11A C11 C12 C12A 30(9) . . . . ?
C11A C11 C10A C9 118(10) . . . . ?
C11A C11 C10A C10 156(6) . . . . ?
C11A C11 C10A C9A 123(7) . . . . ?
C11A C11 C12A C12 -157(8) . . . . ?
C12A C11 C10A C9 170(10) . . . . ?
C12A C11 C10A C10 -152(7) . . . . ?
C12A C11 C10A C9A 176(8) . . . . ?
C12A C11 C10A C11A 52(5) . . . . ?
C12A C11 C11A C10A -123(5) . . . . ?
